data_2234075
loop_
_publ_author_name
'Zhao, Sheng-Yin'
'Huang, Jing'

_publ_section_title
;
 Ethyl (<i>E</i>)-3-hydroxy-2-[(4-methoxystyryl)carbamoyl]but-2-enoate
;
_journal_coeditor_code ZS2172
_journal_issue 3
_journal_name_full 'Acta Crystallographica Section E'
_journal_page_first o798
_journal_paper_doi 10.1107/S1600536812006538
_journal_volume 68
_journal_year 2012
_chemical_formula_iupac 'C16 H19 N O5'
_chemical_formula_moiety 'C16 H19 N O5'
_chemical_formula_sum 'C16 H19 N O5'
_chemical_formula_weight 305.32
_chemical_melting_point_gt 367
_chemical_melting_point_lt 369
_chemical_name_systematic
;
Ethyl (<i>E</i>)-3-hydroxy-2-[(4-methoxystyryl)carbamoyl]but-2-enoate
;
_space_group_IT_number 14
_symmetry_cell_setting monoclinic
_symmetry_space_group_name_Hall '-P 2yn'
_symmetry_space_group_name_H-M 'P 1 21/n 1'
_atom_sites_solution_hydrogens geom
_atom_sites_solution_primary direct
_atom_sites_solution_secondary difmap
_audit_creation_method SHELXL-97
_cell_angle_alpha 90.00
_cell_angle_beta 101.424(2)
_cell_angle_gamma 90.00
_cell_formula_units_Z 4
_cell_length_a 11.1878(15)
_cell_length_b 10.5349(14)
_cell_length_c 13.5586(18)
_cell_measurement_reflns_used 3146
_cell_measurement_temperature 293(2)
_cell_measurement_theta_max 54.095
_cell_measurement_theta_min 4.934
_cell_volume 1566.4(4)
_computing_cell_refinement 'SAINT (Bruker, 2003)'
_computing_data_collection 'SMART (Bruker, 2003)'
_computing_data_reduction 'SAINT (Bruker, 2003)'
_computing_molecular_graphics 'SHELXTL (Sheldrick, 2008)'
_computing_publication_material 'SHELXTL (Sheldrick, 2008)'
_computing_structure_refinement 'SHELXL97 (Sheldrick, 2008)'
_computing_structure_solution 'SHELXS97 (Sheldrick, 2008)'
_diffrn_ambient_temperature 293(2)
_diffrn_measured_fraction_theta_full 0.997
_diffrn_measured_fraction_theta_max 0.997
_diffrn_measurement_device_type 'Bruker SMART CCD area-detector'
_diffrn_measurement_method '\f and \w scans'
_diffrn_radiation_monochromator graphite
_diffrn_radiation_source 'fine-focus sealed tube'
_diffrn_radiation_type MoK\a
_diffrn_radiation_wavelength 0.71073
_diffrn_reflns_av_R_equivalents 0.0226
_diffrn_reflns_av_sigmaI/netI 0.0245
_diffrn_reflns_limit_h_max 13
_diffrn_reflns_limit_h_min -12
_diffrn_reflns_limit_k_max 12
_diffrn_reflns_limit_k_min -12
_diffrn_reflns_limit_l_max 10
_diffrn_reflns_limit_l_min -16
_diffrn_reflns_number 8234
_diffrn_reflns_theta_full 26.00
_diffrn_reflns_theta_max 26.00
_diffrn_reflns_theta_min 2.16
_diffrn_standards_number 0
_exptl_absorpt_coefficient_mu 0.097
_exptl_absorpt_correction_T_max 1.000
_exptl_absorpt_correction_T_min 0.733
_exptl_absorpt_correction_type multi-scan
_exptl_absorpt_process_details '(SADABS; Bruker, 2003)'
_exptl_crystal_colour yellow
_exptl_crystal_density_diffrn 1.295
_exptl_crystal_density_method 'not measured'
_exptl_crystal_description prismatic
_exptl_crystal_F_000 648
_exptl_crystal_size_max 0.313
_exptl_crystal_size_mid 0.269
_exptl_crystal_size_min 0.251
_refine_diff_density_max 0.132
_refine_diff_density_min -0.181
_refine_ls_extinction_coef 0.100(6)
_refine_ls_extinction_expression Fc^*^=kFc[1+0.001xFc^2^\l^3^/sin(2\q)]^-1/4^
_refine_ls_extinction_method 'SHELXL97 (Sheldrick, 2008)'
_refine_ls_goodness_of_fit_ref 1.040
_refine_ls_hydrogen_treatment mixed
_refine_ls_matrix_type full
_refine_ls_number_parameters 211
_refine_ls_number_reflns 3064
_refine_ls_number_restraints 1
_refine_ls_restrained_S_all 1.047
_refine_ls_R_factor_all 0.0511
_refine_ls_R_factor_gt 0.0425
_refine_ls_shift/su_max 0.025
_refine_ls_shift/su_mean 0.002
_refine_ls_structure_factor_coef Fsqd
_refine_ls_weighting_details 'calc w=1/[\s^2^(Fo^2^)+(0.0681P)^2^+0.1430P] where P=(Fo^2^+2Fc^2^)/3'
_refine_ls_weighting_scheme calc
_refine_ls_wR_factor_gt 0.1143
_refine_ls_wR_factor_ref 0.1220
_reflns_number_gt 2489
_reflns_number_total 3064
_reflns_threshold_expression I>2\s(I)
_cod_data_source_file zs2172.cif
_cod_data_source_block I
_cod_original_sg_symbol_H-M 'P 21/n'
_cod_database_code 2234075
_cod_database_fobs_code 2234075

loop_
_symmetry_equiv_pos_as_xyz
'x, y, z'
'-x+1/2, y+1/2, -z+1/2'
'-x, -y, -z'
'x+1/2, -y+1/2, z+1/2'

loop_
_atom_site_type_symbol
_atom_site_label
_atom_site_fract_x
_atom_site_fract_y
_atom_site_fract_z
_atom_site_U_iso_or_equiv
_atom_site_adp_type
_atom_site_calc_flag
_atom_site_refinement_flags
_atom_site_occupancy
_atom_site_symmetry_multiplicity
N N1 0.77258(10) 0.36381(11) -0.00047(9) 0.0537(3) Uani d . 1 1
O O1 0.76724(11) 0.39921(10) -0.16424(7) 0.0731(3) Uani d . 1 1
O O2 0.83950(12) 0.59326(11) -0.22428(7) 0.0749(4) Uani d D 1 1
O O3 0.86298(11) 0.54370(10) 0.12448(7) 0.0706(3) Uani d . 1 1
O O4 0.93449(9) 0.71806(9) 0.06663(7) 0.0622(3) Uani d . 1 1
O O5 0.57847(10) -0.35005(9) 0.03629(8) 0.0684(3) Uani d . 1 1
C C1 0.65197(14) -0.02958(14) 0.13759(10) 0.0588(4) Uani d . 1 1
H H1 0.6582 0.0155 0.1974 0.071 Uiso calc R 1 1
C C2 0.61898(13) -0.15608(14) 0.13560(10) 0.0593(4) Uani d . 1 1
H H2 0.6036 -0.1950 0.1934 0.071 Uiso calc R 1 1
C C3 0.60897(11) -0.22447(13) 0.04747(10) 0.0521(3) Uani d . 1 1
C C4 0.63126(13) -0.16397(14) -0.03769(10) 0.0577(4) Uani d . 1 1
H H4 0.6241 -0.2091 -0.0975 0.069 Uiso calc R 1 1
C C5 0.66365(13) -0.03854(14) -0.03493(10) 0.0569(4) Uani d . 1 1
H H5 0.6777 0.0002 -0.0932 0.068 Uiso calc R 1 1
C C6 0.67605(11) 0.03238(13) 0.05345(9) 0.0500(3) Uani d . 1 1
C C7 0.71325(12) 0.16556(13) 0.06022(11) 0.0569(4) Uani d . 1 1
H H7 0.7259 0.2023 0.1238 0.068 Uiso calc R 1 1
C C8 0.73077(12) 0.23922(13) -0.01454(10) 0.0540(3) Uani d . 1 1
H H8 0.7145 0.2064 -0.0795 0.065 Uiso calc R 1 1
C C9 0.79420(12) 0.43913(13) -0.07438(9) 0.0506(3) Uani d . 1 1
C C10 0.84919(11) 0.56419(12) -0.05171(8) 0.0456(3) Uani d . 1 1
C C11 0.86942(12) 0.63708(13) -0.13301(9) 0.0517(3) Uani d . 1 1
C C12 0.92260(15) 0.76693(15) -0.12982(11) 0.0666(4) Uani d . 1 1
H H12A 1.0067 0.7641 -0.0964 0.100 Uiso calc R 1 1
H H12B 0.8785 0.8226 -0.0938 0.100 Uiso calc R 1 1
H H12C 0.9169 0.7978 -0.1972 0.100 Uiso calc R 1 1
C C13 0.88127(11) 0.60534(12) 0.05309(9) 0.0490(3) Uani d . 1 1
C C14 0.96451(16) 0.76631(16) 0.16830(12) 0.0752(5) Uani d . 1 1
H H14A 1.0243 0.7119 0.2097 0.090 Uiso calc R 1 1
H H14B 0.8922 0.7694 0.1976 0.090 Uiso calc R 1 1
C C15 1.01509(19) 0.89607(18) 0.16260(16) 0.0984(7) Uani d . 1 1
H H15A 1.0839 0.8923 0.1302 0.148 Uiso calc R 1 1
H H15B 1.0404 0.9296 0.2293 0.148 Uiso calc R 1 1
H H15C 0.9536 0.9501 0.1246 0.148 Uiso calc R 1 1
C C16 0.55675(17) -0.41682(16) 0.12183(12) 0.0745(5) Uani d . 1 1
H H16A 0.6282 -0.4132 0.1743 0.112 Uiso calc R 1 1
H H16B 0.5379 -0.5038 0.1041 0.112 Uiso calc R 1 1
H H16C 0.4894 -0.3787 0.1450 0.112 Uiso calc R 1 1
H H1A 0.7911(14) 0.3947(15) 0.0620(13) 0.067(4) Uiso d . 1 1
H H2A 0.8114(17) 0.5093(15) -0.2163(15) 0.099(6) Uiso d D 1 1

loop_
_atom_site_aniso_label
_atom_site_aniso_U_11
_atom_site_aniso_U_22
_atom_site_aniso_U_33
_atom_site_aniso_U_12
_atom_site_aniso_U_13
_atom_site_aniso_U_23
N1 0.0602(7) 0.0506(7) 0.0500(7) -0.0036(5) 0.0101(5) 0.0008(5)
O1 0.1040(8) 0.0646(7) 0.0460(6) -0.0161(6) 0.0032(5) -0.0052(4)
O2 0.1071(9) 0.0762(8) 0.0392(5) -0.0094(6) 0.0096(5) 0.0060(5)
O3 0.1014(8) 0.0711(7) 0.0405(5) -0.0170(6) 0.0171(5) 0.0000(4)
O4 0.0785(6) 0.0580(6) 0.0486(5) -0.0123(5) 0.0089(5) -0.0069(4)
O5 0.0883(7) 0.0532(6) 0.0650(7) -0.0090(5) 0.0185(5) 0.0023(5)
C1 0.0702(8) 0.0624(9) 0.0449(7) -0.0065(7) 0.0137(6) -0.0031(6)
C2 0.0698(9) 0.0625(9) 0.0477(7) -0.0058(7) 0.0169(6) 0.0076(6)
C3 0.0503(7) 0.0510(8) 0.0547(8) -0.0002(5) 0.0099(6) 0.0040(6)
C4 0.0700(8) 0.0582(9) 0.0457(7) 0.0000(7) 0.0131(6) -0.0020(6)
C5 0.0687(8) 0.0577(9) 0.0464(7) -0.0018(6) 0.0168(6) 0.0073(6)
C6 0.0472(7) 0.0536(8) 0.0491(7) 0.0006(5) 0.0092(5) 0.0031(5)
C7 0.0604(8) 0.0574(8) 0.0531(8) -0.0051(6) 0.0115(6) -0.0020(6)
C8 0.0543(7) 0.0502(8) 0.0563(8) 0.0001(6) 0.0081(6) 0.0002(6)
C9 0.0531(7) 0.0535(8) 0.0434(7) 0.0022(6) 0.0054(5) 0.0013(5)
C10 0.0468(6) 0.0491(7) 0.0402(6) 0.0024(5) 0.0066(5) 0.0016(5)
C11 0.0536(7) 0.0579(8) 0.0428(7) 0.0051(6) 0.0076(5) 0.0059(5)
C12 0.0739(9) 0.0681(10) 0.0573(8) -0.0104(7) 0.0120(7) 0.0154(7)
C13 0.0504(7) 0.0530(8) 0.0432(7) 0.0020(6) 0.0086(5) 0.0009(5)
C14 0.0862(11) 0.0800(11) 0.0569(9) -0.0040(9) 0.0079(8) -0.0217(8)
C15 0.0945(13) 0.0916(14) 0.1113(15) -0.0234(11) 0.0256(12) -0.0477(12)
C16 0.0902(11) 0.0601(10) 0.0751(10) -0.0113(8) 0.0209(9) 0.0118(7)

loop_
_atom_type_symbol
_atom_type_description
_atom_type_scat_dispersion_real
_atom_type_scat_dispersion_imag
_atom_type_scat_source
C C 0.0033 0.0016 'International Tables Vol C Tables 4.2.6.8 and 6.1.1.4'
H H 0.0000 0.0000 'International Tables Vol C Tables 4.2.6.8 and 6.1.1.4'
N N 0.0061 0.0033 'International Tables Vol C Tables 4.2.6.8 and 6.1.1.4'
O O 0.0106 0.0060 'International Tables Vol C Tables 4.2.6.8 and 6.1.1.4'

loop_
_geom_angle_atom_site_label_1
_geom_angle_atom_site_label_2
_geom_angle_atom_site_label_3
_geom_angle
C9 N1 C8 124.18(12)
C9 N1 H1A 116.9(10)
C8 N1 H1A 118.8(10)
C11 O2 H2A 104.5(12)
C13 O4 C14 117.43(11)
C3 O5 C16 117.96(11)
C2 C1 C6 122.19(13)
C2 C1 H1 118.9
C6 C1 H1 118.9
C3 C2 C1 119.72(12)
C3 C2 H2 120.1
C1 C2 H2 120.1
O5 C3 C2 125.21(12)
O5 C3 C4 115.81(12)
C2 C3 C4 118.98(13)
C5 C4 C3 120.81(13)
C5 C4 H4 119.6
C3 C4 H4 119.6
C4 C5 C6 121.41(12)
C4 C5 H5 119.3
C6 C5 H5 119.3
C1 C6 C5 116.88(12)
C1 C6 C7 119.98(12)
C5 C6 C7 123.14(12)
C8 C7 C6 126.82(13)
C8 C7 H7 116.6
C6 C7 H7 116.6
C7 C8 N1 123.00(13)
C7 C8 H8 118.5
N1 C8 H8 118.5
O1 C9 N1 118.65(12)
O1 C9 C10 120.77(11)
N1 C9 C10 120.57(11)
C11 C10 C13 123.84(12)
C11 C10 C9 117.17(11)
C13 C10 C9 118.98(11)
O2 C11 C10 120.25(13)
O2 C11 C12 112.31(12)
C10 C11 C12 127.44(12)
C11 C12 H12A 109.5
C11 C12 H12B 109.5
H12A C12 H12B 109.5
C11 C12 H12C 109.5
H12A C12 H12C 109.5
H12B C12 H12C 109.5
O3 C13 O4 120.68(12)
O3 C13 C10 124.62(12)
O4 C13 C10 114.70(11)
O4 C14 C15 107.02(14)
O4 C14 H14A 110.3
C15 C14 H14A 110.3
O4 C14 H14B 110.3
C15 C14 H14B 110.3
H14A C14 H14B 108.6
C14 C15 H15A 109.5
C14 C15 H15B 109.5
H15A C15 H15B 109.5
C14 C15 H15C 109.5
H15A C15 H15C 109.5
H15B C15 H15C 109.5
O5 C16 H16A 109.5
O5 C16 H16B 109.5
H16A C16 H16B 109.5
O5 C16 H16C 109.5
H16A C16 H16C 109.5
H16B C16 H16C 109.5

loop_
_geom_bond_atom_site_label_1
_geom_bond_atom_site_label_2
_geom_bond_distance
N1 C9 1.3373(16)
N1 C8 1.3938(18)
N1 H1A 0.893(17)
O1 C9 1.2676(16)
O2 C11 1.3010(16)
O2 H2A 0.952(15)
O3 C13 1.2162(15)
O4 C13 1.3247(16)
O4 C14 1.4451(17)
O5 C3 1.3672(16)
O5 C16 1.4180(17)
C1 C2 1.382(2)
C1 C6 1.3864(18)
C1 H1 0.9300
C2 C3 1.3808(19)
C2 H2 0.9300
C3 C4 1.3841(18)
C4 C5 1.369(2)
C4 H4 0.9300
C5 C6 1.3955(19)
C5 H5 0.9300
C6 C7 1.4611(19)
C7 C8 1.3217(19)
C7 H7 0.9300
C8 H8 0.9300
C9 C10 1.4607(18)
C10 C11 1.3981(17)
C10 C13 1.4608(17)
C11 C12 1.489(2)
C12 H12A 0.9600
C12 H12B 0.9600
C12 H12C 0.9600
C14 C15 1.487(2)
C14 H14A 0.9700
C14 H14B 0.9700
C15 H15A 0.9600
C15 H15B 0.9600
C15 H15C 0.9600
C16 H16A 0.9600
C16 H16B 0.9600
C16 H16C 0.9600

loop_
_geom_hbond_atom_site_label_D
_geom_hbond_atom_site_label_H
_geom_hbond_atom_site_label_A
_geom_hbond_site_symmetry_A
_geom_hbond_distance_DH
_geom_hbond_distance_HA
_geom_hbond_distance_DA
_geom_hbond_angle_DHA
N1 H1A O3 . 0.893(17) 1.887(16) 2.6088(16) 136.7(14)
O2 H2A O1 . 0.952(15) 1.492(16) 2.3992(15) 157.5(19)
C1 H1 O3 2_645 0.93 2.49 3.3533(17) 154
C16 H16B O5 3_645 0.96 2.59 3.411(2) 144

loop_
_geom_torsion_atom_site_label_1
_geom_torsion_atom_site_label_2
_geom_torsion_atom_site_label_3
_geom_torsion_atom_site_label_4
_geom_torsion
C6 C1 C2 C3 -0.1(2)
C16 O5 C3 C2 -0.9(2)
C16 O5 C3 C4 178.96(13)
C1 C2 C3 O5 179.24(13)
C1 C2 C3 C4 -0.6(2)
O5 C3 C4 C5 -179.38(12)
C2 C3 C4 C5 0.5(2)
C3 C4 C5 C6 0.4(2)
C2 C1 C6 C5 1.0(2)
C2 C1 C6 C7 -178.64(13)
C4 C5 C6 C1 -1.1(2)
C4 C5 C6 C7 178.50(13)
C1 C6 C7 C8 -174.85(14)
C5 C6 C7 C8 5.6(2)
C6 C7 C8 N1 -176.51(12)
C9 N1 C8 C7 178.10(13)
C8 N1 C9 O1 5.3(2)
C8 N1 C9 C10 -173.98(11)
O1 C9 C10 C11 0.50(19)
N1 C9 C10 C11 179.73(12)
O1 C9 C10 C13 -178.68(12)
N1 C9 C10 C13 0.55(18)
C13 C10 C11 O2 179.25(12)
C9 C10 C11 O2 0.11(19)
C13 C10 C11 C12 -1.5(2)
C9 C10 C11 C12 179.32(12)
C14 O4 C13 O3 -2.7(2)
C14 O4 C13 C10 177.80(12)
C11 C10 C13 O3 179.10(13)
C9 C10 C13 O3 -1.8(2)
C11 C10 C13 O4 -1.38(18)
C9 C10 C13 O4 177.74(11)
C13 O4 C14 C15 -176.35(13)

loop_
_cod_related_entry_id
_cod_related_entry_database
_cod_related_entry_code
1 ChemSpider 30657563
